data_1558290
loop_
_publ_author_name
'Hasegawa, Miki'
'Sakurai, Shoya'
'Yamaguchi, Masafumi Andrew'
'Iwasawa, Daichi'
'Yajima, Naho'
'Ogata, Shuhei'
'Inazuka, Yudai'
'Ishii, Ayumi'
'Suzuki, Kengo'

_publ_section_title
;
 Aspects of lanthanide complexes for selectivity, intensity and sharpness
 in luminescence bands from twenty-four praseodymium, europium and
 gadolinium complexes with differently distorted-hexadentate ligands.
;
_journal_issue 8
_journal_name_full
'Photochemical &amp; photobiological sciences : Official journal of the European Photochemistry Association and the European Society for Photobiology'
_journal_page_first 1054
_journal_page_last 1062
_journal_paper_doi 10.1039/d0pp00069h
_journal_volume 19
_journal_year 2020
_chemical_formula_sum 'C27 H25 F6 N9 O6 P Pr'
_chemical_formula_weight 857.44
_chemical_name_systematic PrL2
_space_group_crystal_system monoclinic
_space_group_IT_number 15
_space_group_name_Hall '-C 2yc'
_space_group_name_H-M_alt 'C 1 2/c 1'
_atom_sites_solution_hydrogens geom
_audit_block_doi 10.5517/cc140wqr
_audit_creation_method SHELXL-2013
_audit_update_record
;
2015-01-14 deposited with the CCDC.	2020-06-12 downloaded from the CCDC.
;
_cell_angle_alpha 90
_cell_angle_beta 119.0850(10)
_cell_angle_gamma 90
_cell_formula_units_Z 8
_cell_length_a 24.6944(13)
_cell_length_b 12.1525(7)
_cell_length_c 24.3587(18)
_cell_measurement_reflns_used 9960
_cell_measurement_temperature 90
_cell_measurement_theta_max 27.50
_cell_measurement_theta_min 2.37
_cell_volume 6388.2(7)
_computing_cell_refinement 'Bruker SAINT'
_computing_data_collection 'Bruker APEX2'
_computing_data_reduction 'Bruker SAINT'
_computing_molecular_graphics 'Bruker SHELXTL'
_computing_publication_material 'Bruker SHELXTL'
_computing_structure_refinement 'SHELXL-2013 (Sheldrick, 2013)'
_computing_structure_solution Sir2011
_diffrn_ambient_temperature 90
_diffrn_detector_area_resol_mean 8.333
_diffrn_measured_fraction_theta_full 1.000
_diffrn_measured_fraction_theta_max 0.996
_diffrn_measurement_device_type 'Bruker APEX-II CCD'
_diffrn_measurement_method '\f and \w scans'
_diffrn_radiation_type MoK\a
_diffrn_radiation_wavelength 0.71073
_diffrn_reflns_av_R_equivalents 0.0197
_diffrn_reflns_av_unetI/netI 0.0150
_diffrn_reflns_Laue_measured_fraction_full 1.000
_diffrn_reflns_Laue_measured_fraction_max 0.996
_diffrn_reflns_limit_h_max 31
_diffrn_reflns_limit_h_min -32
_diffrn_reflns_limit_k_max 15
_diffrn_reflns_limit_k_min -15
_diffrn_reflns_limit_l_max 31
_diffrn_reflns_limit_l_min -31
_diffrn_reflns_number 35392
_diffrn_reflns_point_group_measured_fraction_full 1.000
_diffrn_reflns_point_group_measured_fraction_max 0.996
_diffrn_reflns_theta_full 25.242
_diffrn_reflns_theta_max 27.496
_diffrn_reflns_theta_min 1.887
_exptl_absorpt_coefficient_mu 1.668
_exptl_absorpt_correction_type empirical
_exptl_absorpt_process_details
; 
SADABS Sheldrick 1996 
;
_exptl_crystal_colour green
_exptl_crystal_density_diffrn 1.783
_exptl_crystal_density_method 'not measured'
_exptl_crystal_description block
_exptl_crystal_F_000 3408
_exptl_crystal_preparation Luminescent
_exptl_crystal_size_max 0.400
_exptl_crystal_size_mid 0.350
_exptl_crystal_size_min 0.300
_exptl_transmission_factor_max 1.80
_exptl_transmission_factor_min 1.57
_refine_diff_density_max 2.003
_refine_diff_density_min -1.202
_refine_diff_density_rms 0.091
_refine_ls_extinction_method none
_refine_ls_goodness_of_fit_ref 1.224
_refine_ls_hydrogen_treatment constr
_refine_ls_matrix_type full
_refine_ls_number_parameters 453
_refine_ls_number_reflns 7308
_refine_ls_number_restraints 1
_refine_ls_restrained_S_all 1.229
_refine_ls_R_factor_all 0.0360
_refine_ls_R_factor_gt 0.0344
_refine_ls_shift/su_max 0.002
_refine_ls_shift/su_mean 0.000
_refine_ls_structure_factor_coef Fsqd
_refine_ls_weighting_details 'w=1/[\s^2^(Fo^2^)+(0.0121P)^2^+42.2012P] where P=(Fo^2^+2Fc^2^)/3'
_refine_ls_weighting_scheme calc
_refine_ls_wR_factor_gt 0.0751
_refine_ls_wR_factor_ref 0.0758
_reflns_Friedel_coverage 0.000
_reflns_number_gt 7032
_reflns_number_total 7308
_reflns_threshold_expression 'I > 2\s(I)'
_cod_data_source_file d0pp00069h2.cif
_cod_data_source_block shelx
_cod_depositor_comments 'Adding full bibliography for 1558290--1558295.cif.'
_cod_original_sg_symbol_H-M 'C 2/c'
_cod_database_code 1558290
_shelx_space_group_comment
;
The symmetry employed for this shelxl refinement is uniquely defined
by the following loop, which should always be used as a source of
symmetry information in preference to the above space-group names.
They are only intended as comments.
;
_shelx_estimated_absorpt_t_min 0.555
_shelx_estimated_absorpt_t_max 0.635
_shelxl_version_number 2013-4

loop_
_space_group_symop_operation_xyz
'x, y, z'
'-x, y, -z+1/2'
'x+1/2, y+1/2, z'
'-x+1/2, y+1/2, -z+1/2'
'-x, -y, -z'
'x, -y, z-1/2'
'-x+1/2, -y+1/2, -z'
'x+1/2, -y+1/2, z-1/2'

loop_
_atom_site_label
_atom_site_type_symbol
_atom_site_fract_x
_atom_site_fract_y
_atom_site_fract_z
_atom_site_U_iso_or_equiv
_atom_site_adp_type
_atom_site_occupancy
_atom_site_site_symmetry_order
_atom_site_calc_flag
_atom_site_refinement_flags_posn
_atom_site_refinement_flags_adp
_atom_site_refinement_flags_occupancy
_atom_site_disorder_assembly
_atom_site_disorder_group
Pr1 Pr 0.81682(2) 0.50873(2) 0.12074(2) 0.01777(5) Uani 1 1 d . . . . .
P1 P 0.58592(4) 0.38862(7) 0.17296(4) 0.02559(19) Uani 1 1 d . . . . .
O1 O 0.89935(11) 0.5141(2) 0.23722(11) 0.0270(5) Uani 1 1 d . . . . .
O2 O 0.80616(11) 0.55386(19) 0.21752(11) 0.0233(5) Uani 1 1 d . . . . .
O3 O 0.87735(13) 0.5170(2) 0.31341(11) 0.0325(6) Uani 1 1 d . . . . .
O4 O 0.77006(11) 0.5666(2) 0.00438(11) 0.0267(5) Uani 1 1 d . . . . .
O5 O 0.80490(11) 0.3989(2) 0.02638(11) 0.0250(5) Uani 1 1 d . . . . .
O6 O 0.75147(15) 0.4507(3) -0.07134(12) 0.0414(7) Uani 1 1 d . . . . .
F1 F 0.58916(12) 0.51390(18) 0.15356(11) 0.0433(6) Uani 1 1 d . . . . .
F2 F 0.65554(9) 0.39677(19) 0.22929(10) 0.0342(5) Uani 1 1 d . . . . .
F3 F 0.61035(13) 0.3444(2) 0.12772(11) 0.0456(6) Uani 1 1 d . . . . .
F4 F 0.58180(12) 0.26583(18) 0.19360(12) 0.0446(6) Uani 1 1 d . . . . .
F5 F 0.51617(12) 0.3814(2) 0.11777(15) 0.0657(9) Uani 1 1 d . . . . .
F6 F 0.56242(12) 0.4347(2) 0.21993(14) 0.0475(6) Uani 1 1 d . . . . .
N1 N 0.80203(12) 0.3222(2) 0.16790(12) 0.0199(5) Uani 1 1 d . . . . .
N2 N 0.90186(12) 0.3512(3) 0.15306(13) 0.0253(6) Uani 1 1 d . . . . .
N3 N 0.91917(16) 0.5560(3) 0.12074(17) 0.0387(8) Uani 1 1 d . . . . .
N4 N 0.85219(16) 0.7137(3) 0.14012(16) 0.0343(7) Uani 1 1 d . . . . .
N5 N 0.73266(13) 0.6610(2) 0.10054(13) 0.0210(5) Uani 1 1 d . . . . .
N6 N 0.69720(12) 0.4544(2) 0.05793(12) 0.0178(5) Uani 1 1 d . . . . .
N7 N 0.86144(13) 0.5288(2) 0.25781(13) 0.0221(6) Uani 1 1 d . . . . .
N8 N 0.77468(13) 0.4722(2) -0.01532(13) 0.0253(6) Uani 1 1 d . . . . .
N9 N 0.49333(18) 0.1425(3) -0.0356(2) 0.0517(10) Uani 1 1 d . . . . .
C1 C 0.75600(15) 0.3141(3) 0.18200(15) 0.0221(6) Uani 1 1 d . . . . .
H1 H 0.7288 0.3750 0.1727 0.027 Uiso 1 1 calc R U . . .
C2 C 0.74568(16) 0.2222(3) 0.20936(15) 0.0233(7) Uani 1 1 d . . . . .
H2 H 0.7123 0.2200 0.2183 0.028 Uiso 1 1 calc R U . . .
C3 C 0.78559(18) 0.1340(3) 0.22321(16) 0.0290(8) Uani 1 1 d . . . . .
H3 H 0.7801 0.0698 0.2422 0.035 Uiso 1 1 calc R U . . .
C4 C 0.83336(17) 0.1397(3) 0.20927(16) 0.0288(8) Uani 1 1 d . . . . .
H4 H 0.8609 0.0794 0.2184 0.035 Uiso 1 1 calc R U . . .
C5 C 0.84073(15) 0.2353(3) 0.18157(15) 0.0230(7) Uani 1 1 d . . . . .
C6 C 0.89352(16) 0.2501(3) 0.16891(15) 0.0263(7) Uani 1 1 d . . . . .
C7 C 0.9343(2) 0.1634(4) 0.17660(17) 0.0396(10) Uani 1 1 d . . . . .
H7 H 0.9259 0.0908 0.1848 0.048 Uiso 1 1 calc R U . . .
C8 C 0.9867(2) 0.1855(5) 0.17209(18) 0.0488(13) Uani 1 1 d . . . . .
H8 H 1.0152 0.1284 0.1775 0.059 Uiso 1 1 calc R U . . .
C9 C 0.99730(17) 0.2907(5) 0.15975(18) 0.0446(12) Uani 1 1 d . . . . .
H9 H 1.0340 0.3081 0.1582 0.054 Uiso 1 1 calc R U . . .
C10 C 0.95346(16) 0.3723(4) 0.14942(16) 0.0341(9) Uani 1 1 d . . . . .
C11 C 0.96207(18) 0.4856(4) 0.1352(2) 0.0423(11) Uani 1 1 d . . . . .
H11 H 0.9999 0.5067 0.1369 0.051 Uiso 1 1 calc R U . . .
C12 C 0.9344(3) 0.6694(4) 0.1164(2) 0.0624(16) Uani 1 1 d D . . . .
H12 H 0.9801 0.6756 0.1329 0.075 Uiso 1 1 calc R U . . .
C13 C 0.9163(2) 0.7412(4) 0.1555(3) 0.0628(16) Uani 1 1 d . . . . .
H13A H 0.9449 0.7284 0.2007 0.075 Uiso 1 1 calc R U . . .
H13B H 0.9190 0.8197 0.1462 0.075 Uiso 1 1 calc R U . . .
C14 C 0.8169(2) 0.7878(3) 0.14115(18) 0.0339(9) Uani 1 1 d . . . . .
H14 H 0.8317 0.8611 0.1518 0.041 Uiso 1 1 calc R U . . .
C15 C 0.75311(17) 0.7613(3) 0.12601(16) 0.0259(7) Uani 1 1 d . . . . .
C16 C 0.71698(19) 0.8353(3) 0.13684(17) 0.0314(8) Uani 1 1 d . . . . .
H16 H 0.7327 0.9057 0.1543 0.038 Uiso 1 1 calc R U . . .
C17 C 0.65753(19) 0.8050(3) 0.12184(18) 0.0329(8) Uani 1 1 d . . . . .
H17 H 0.6322 0.8532 0.1303 0.040 Uiso 1 1 calc R U . . .
C18 C 0.63524(18) 0.7032(3) 0.09420(17) 0.0287(7) Uani 1 1 d . . . . .
H18 H 0.5942 0.6811 0.0829 0.034 Uiso 1 1 calc R U . . .
C19 C 0.67404(16) 0.6339(3) 0.08323(15) 0.0210(6) Uani 1 1 d . . . . .
C20 C 0.65243(15) 0.5267(3) 0.05015(15) 0.0197(6) Uani 1 1 d . . . . .
C21 C 0.59001(15) 0.5044(3) 0.01098(16) 0.0248(7) Uani 1 1 d . . . . .
H21 H 0.5594 0.5564 0.0065 0.030 Uiso 1 1 calc R U . . .
C22 C 0.57302(15) 0.4061(3) -0.02126(16) 0.0256(7) Uani 1 1 d . . . . .
H22 H 0.5306 0.3896 -0.0484 0.031 Uiso 1 1 calc R U . . .
C23 C 0.61886(15) 0.3315(3) -0.01348(15) 0.0218(6) Uani 1 1 d . . . . .
H23 H 0.6084 0.2635 -0.0355 0.026 Uiso 1 1 calc R U . . .
C24 C 0.67988(15) 0.3584(3) 0.02701(15) 0.0198(6) Uani 1 1 d . . . . .
H24 H 0.7111 0.3064 0.0333 0.024 Uiso 1 1 calc R U . . .
C25 C 0.9022(3) 0.7020(5) 0.0503(3) 0.0765(18) Uani 1 1 d D . . . .
H25A H 0.9188 0.6602 0.0274 0.115 Uiso 1 1 calc R U . . .
H25B H 0.9085 0.7808 0.0470 0.115 Uiso 1 1 calc R U . . .
H25C H 0.8578 0.6870 0.0323 0.115 Uiso 1 1 calc R U . . .
C26 C 0.6011(2) 0.0975(4) 0.05794(19) 0.0438(10) Uani 1 1 d . . . . .
H26A H 0.6009 0.0227 0.0729 0.066 Uiso 1 1 calc R U . . .
H26B H 0.6116 0.1500 0.0922 0.066 Uiso 1 1 calc R U . . .
H26C H 0.6320 0.1024 0.0438 0.066 Uiso 1 1 calc R U . . .
C27 C 0.54037(19) 0.1234(3) 0.00612(18) 0.0320(8) Uani 1 1 d . . . . .

loop_
_atom_site_aniso_label
_atom_site_aniso_U_11
_atom_site_aniso_U_22
_atom_site_aniso_U_33
_atom_site_aniso_U_23
_atom_site_aniso_U_13
_atom_site_aniso_U_12
Pr1 0.01683(8) 0.02010(9) 0.01831(9) -0.00392(7) 0.01004(7) -0.00461(6)
P1 0.0199(4) 0.0203(4) 0.0290(5) 0.0031(3) 0.0059(4) -0.0029(3)
O1 0.0229(12) 0.0368(14) 0.0225(11) -0.0060(10) 0.0119(10) -0.0004(10)
O2 0.0231(12) 0.0244(12) 0.0245(12) -0.0036(9) 0.0133(10) 0.0008(9)
O3 0.0445(15) 0.0341(14) 0.0211(12) 0.0029(11) 0.0176(11) 0.0011(12)
O4 0.0300(13) 0.0262(13) 0.0229(12) -0.0022(10) 0.0122(10) -0.0043(10)
O5 0.0269(12) 0.0282(13) 0.0214(11) -0.0023(10) 0.0129(10) 0.0000(10)
O6 0.0573(19) 0.0436(17) 0.0186(12) -0.0079(12) 0.0149(13) -0.0090(14)
F1 0.0625(16) 0.0222(11) 0.0413(13) 0.0045(10) 0.0222(12) -0.0109(11)
F2 0.0229(10) 0.0389(12) 0.0303(11) -0.0075(9) 0.0047(9) -0.0007(9)
F3 0.0594(16) 0.0459(15) 0.0318(12) -0.0087(11) 0.0222(12) -0.0064(12)
F4 0.0484(14) 0.0227(11) 0.0547(15) 0.0081(10) 0.0188(12) -0.0065(10)
F5 0.0299(13) 0.0427(15) 0.073(2) 0.0050(14) -0.0153(13) -0.0031(11)
F6 0.0441(14) 0.0434(14) 0.0702(18) 0.0009(13) 0.0397(14) 0.0031(11)
N1 0.0189(13) 0.0204(13) 0.0195(13) 0.0012(10) 0.0086(11) 0.0034(10)
N2 0.0141(13) 0.0422(18) 0.0177(13) -0.0086(12) 0.0062(11) 0.0030(12)
N3 0.0365(18) 0.046(2) 0.048(2) -0.0181(16) 0.0320(17) -0.0206(16)
N4 0.0413(19) 0.0294(17) 0.0409(18) -0.0123(14) 0.0269(16) -0.0190(14)
N5 0.0279(14) 0.0144(12) 0.0199(13) 0.0002(10) 0.0109(11) -0.0004(11)
N6 0.0178(12) 0.0141(12) 0.0215(13) 0.0006(10) 0.0094(11) -0.0005(10)
N7 0.0298(15) 0.0159(13) 0.0228(14) -0.0020(10) 0.0145(12) -0.0006(11)
N8 0.0270(15) 0.0292(15) 0.0217(14) -0.0032(12) 0.0134(12) -0.0078(12)
N9 0.038(2) 0.049(2) 0.058(3) 0.013(2) 0.0155(19) -0.0065(18)
C1 0.0219(16) 0.0217(16) 0.0234(16) 0.0008(13) 0.0114(13) 0.0025(12)
C2 0.0272(17) 0.0218(16) 0.0199(15) 0.0000(12) 0.0108(14) -0.0021(13)
C3 0.041(2) 0.0201(16) 0.0227(17) 0.0007(13) 0.0134(15) 0.0025(15)
C4 0.0358(19) 0.0237(17) 0.0216(16) 0.0016(13) 0.0099(15) 0.0129(15)
C5 0.0243(16) 0.0250(16) 0.0145(14) -0.0032(12) 0.0054(13) 0.0065(13)
C6 0.0230(16) 0.0371(19) 0.0134(14) -0.0027(13) 0.0046(13) 0.0113(14)
C7 0.043(2) 0.056(3) 0.0197(17) 0.0067(17) 0.0150(16) 0.030(2)
C8 0.038(2) 0.086(4) 0.0207(18) 0.005(2) 0.0132(17) 0.038(2)
C9 0.0171(17) 0.095(4) 0.0210(18) -0.009(2) 0.0083(15) 0.012(2)
C10 0.0181(16) 0.064(3) 0.0194(16) -0.0143(17) 0.0083(13) 0.0008(17)
C11 0.0249(19) 0.071(3) 0.041(2) -0.026(2) 0.0235(17) -0.020(2)
C12 0.080(4) 0.056(3) 0.088(4) -0.029(3) 0.070(4) -0.040(3)
C13 0.062(3) 0.058(3) 0.100(4) -0.041(3) 0.064(3) -0.042(3)
C14 0.050(2) 0.0218(17) 0.0304(19) -0.0062(14) 0.0196(18) -0.0160(16)
C15 0.039(2) 0.0156(15) 0.0203(16) 0.0016(12) 0.0126(15) -0.0005(14)
C16 0.049(2) 0.0160(16) 0.0237(17) -0.0016(13) 0.0130(16) 0.0038(15)
C17 0.047(2) 0.0212(17) 0.0299(19) 0.0023(14) 0.0179(17) 0.0125(16)
C18 0.0330(19) 0.0222(17) 0.0311(19) 0.0033(14) 0.0158(16) 0.0067(14)
C19 0.0281(16) 0.0148(14) 0.0191(15) 0.0026(12) 0.0107(13) 0.0032(12)
C20 0.0222(15) 0.0183(15) 0.0193(14) 0.0021(12) 0.0108(12) 0.0016(12)
C21 0.0212(15) 0.0265(17) 0.0259(16) 0.0017(14) 0.0108(13) 0.0058(13)
C22 0.0179(15) 0.0341(19) 0.0238(16) -0.0029(14) 0.0094(13) -0.0026(13)
C23 0.0240(16) 0.0195(15) 0.0217(16) -0.0024(12) 0.0109(13) -0.0049(12)
C24 0.0213(15) 0.0170(14) 0.0222(15) -0.0001(12) 0.0114(13) -0.0005(12)
C25 0.082(4) 0.070(4) 0.084(5) -0.013(3) 0.045(4) -0.027(3)
C26 0.046(2) 0.042(2) 0.032(2) 0.0145(18) 0.0098(19) -0.0024(19)
C27 0.039(2) 0.0295(19) 0.0315(19) 0.0016(15) 0.0198(17) -0.0071(16)

loop_
_atom_type_symbol
_atom_type_description
_atom_type_scat_dispersion_real
_atom_type_scat_dispersion_imag
_atom_type_scat_source
C C 0.0033 0.0016 'International Tables Vol C Tables 4.2.6.8 and 6.1.1.4'
H H 0.0000 0.0000 'International Tables Vol C Tables 4.2.6.8 and 6.1.1.4'
N N 0.0061 0.0033 'International Tables Vol C Tables 4.2.6.8 and 6.1.1.4'
O O 0.0106 0.0060 'International Tables Vol C Tables 4.2.6.8 and 6.1.1.4'
F F 0.0171 0.0103 'International Tables Vol C Tables 4.2.6.8 and 6.1.1.4'
P P 0.1023 0.0942 'International Tables Vol C Tables 4.2.6.8 and 6.1.1.4'
Pr Pr -0.2180 2.8214 'International Tables Vol C Tables 4.2.6.8 and 6.1.1.4'

loop_
_geom_angle_atom_site_label_1
_geom_angle_atom_site_label_2
_geom_angle_atom_site_label_3
_geom_angle
_geom_angle_site_symmetry_1
_geom_angle_site_symmetry_3
_geom_angle_publ_flag
O5 Pr1 O2 157.81(8) . . ?
O5 Pr1 O1 133.79(8) . . ?
O2 Pr1 O1 50.00(7) . . ?
O5 Pr1 O4 50.14(8) . . ?
O2 Pr1 O4 139.63(8) . . ?
O1 Pr1 O4 153.74(8) . . ?
O5 Pr1 N3 78.53(9) . . ?
O2 Pr1 N3 119.35(9) . . ?
O1 Pr1 N3 75.17(10) . . ?
O4 Pr1 N3 81.69(10) . . ?
O5 Pr1 N4 123.07(9) . . ?
O2 Pr1 N4 78.67(9) . . ?
O1 Pr1 N4 76.07(10) . . ?
O4 Pr1 N4 82.55(9) . . ?
N3 Pr1 N4 63.07(11) . . ?
O5 Pr1 N5 117.58(8) . . ?
O2 Pr1 N5 66.26(8) . . ?
O1 Pr1 N5 108.53(8) . . ?
O4 Pr1 N5 73.37(8) . . ?
N3 Pr1 N5 121.55(11) . . ?
N4 Pr1 N5 61.88(10) . . ?
O5 Pr1 N1 87.89(8) . . ?
O2 Pr1 N1 71.66(8) . . ?
O1 Pr1 N1 75.22(8) . . ?
O4 Pr1 N1 128.82(8) . . ?
N3 Pr1 N1 122.03(11) . . ?
N4 Pr1 N1 147.70(9) . . ?
N5 Pr1 N1 114.74(8) . . ?
O5 Pr1 N2 67.58(8) . . ?
O2 Pr1 N2 107.56(8) . . ?
O1 Pr1 N2 66.62(8) . . ?
O4 Pr1 N2 112.80(8) . . ?
N3 Pr1 N2 61.99(11) . . ?
N4 Pr1 N2 119.15(10) . . ?
N5 Pr1 N2 173.70(8) . . ?
N1 Pr1 N2 60.73(9) . . ?
O5 Pr1 N6 75.08(8) . . ?
O2 Pr1 N6 90.02(8) . . ?
O1 Pr1 N6 134.72(8) . . ?
O4 Pr1 N6 70.02(8) . . ?
N3 Pr1 N6 149.68(10) . . ?
N4 Pr1 N6 121.41(10) . . ?
N5 Pr1 N6 61.01(8) . . ?
N1 Pr1 N6 71.86(8) . . ?
N2 Pr1 N6 119.08(8) . . ?
O5 Pr1 N7 150.80(8) . . ?
O2 Pr1 N7 25.16(7) . . ?
O1 Pr1 N7 25.17(7) . . ?
O4 Pr1 N7 158.93(8) . . ?
N3 Pr1 N7 98.78(10) . . ?
N4 Pr1 N7 79.02(9) . . ?
N5 Pr1 N7 88.87(8) . . ?
N1 Pr1 N7 68.70(8) . . ?
N2 Pr1 N7 85.32(8) . . ?
N6 Pr1 N7 111.54(8) . . ?
O5 Pr1 N8 25.27(8) . . ?
O2 Pr1 N8 156.85(8) . . ?
O1 Pr1 N8 153.14(8) . . ?
O4 Pr1 N8 25.04(8) . . ?
N3 Pr1 N8 81.17(9) . . ?
N4 Pr1 N8 104.38(9) . . ?
N5 Pr1 N8 94.53(8) . . ?
N1 Pr1 N8 107.92(8) . . ?
N2 Pr1 N8 91.18(8) . . ?
N6 Pr1 N8 68.59(8) . . ?
N7 Pr1 N8 176.03(8) . . ?
F3 P1 F5 90.88(17) . . ?
F3 P1 F4 90.37(15) . . ?
F5 P1 F4 90.35(14) . . ?
F3 P1 F2 90.21(13) . . ?
F5 P1 F2 178.92(18) . . ?
F4 P1 F2 89.66(13) . . ?
F3 P1 F1 91.49(14) . . ?
F5 P1 F1 89.54(14) . . ?
F4 P1 F1 178.14(16) . . ?
F2 P1 F1 90.41(13) . . ?
F3 P1 F6 178.82(15) . . ?
F5 P1 F6 90.21(17) . . ?
F4 P1 F6 90.08(15) . . ?
F2 P1 F6 88.71(13) . . ?
F1 P1 F6 88.06(14) . . ?
N7 O1 Pr1 95.64(18) . . ?
N7 O2 Pr1 96.15(17) . . ?
N8 O4 Pr1 95.44(18) . . ?
N8 O5 Pr1 96.77(18) . . ?
C1 N1 C5 117.7(3) . . ?
C1 N1 Pr1 119.2(2) . . ?
C5 N1 Pr1 123.1(2) . . ?
C6 N2 C10 118.6(3) . . ?
C6 N2 Pr1 122.5(2) . . ?
C10 N2 Pr1 118.7(3) . . ?
C11 N3 C12 116.8(4) . . ?
C11 N3 Pr1 122.1(3) . . ?
C12 N3 Pr1 120.0(3) . . ?
C14 N4 C13 120.0(3) . . ?
C14 N4 Pr1 120.8(2) . . ?
C13 N4 Pr1 119.0(3) . . ?
C19 N5 C15 118.2(3) . . ?
C19 N5 Pr1 121.3(2) . . ?
C15 N5 Pr1 117.5(2) . . ?
C24 N6 C20 118.1(3) . . ?
C24 N6 Pr1 120.0(2) . . ?
C20 N6 Pr1 121.4(2) . . ?
O3 N7 O1 121.3(3) . . ?
O3 N7 O2 122.0(3) . . ?
O1 N7 O2 116.7(3) . . ?
O3 N7 Pr1 168.3(2) . . ?
O1 N7 Pr1 59.18(15) . . ?
O2 N7 Pr1 58.69(15) . . ?
O6 N8 O4 122.4(3) . . ?
O6 N8 O5 120.7(3) . . ?
O4 N8 O5 116.9(3) . . ?
O6 N8 Pr1 172.3(2) . . ?
O4 N8 Pr1 59.52(15) . . ?
O5 N8 Pr1 57.96(15) . . ?
N1 C1 C2 124.0(3) . . ?
N1 C1 H1 118.0 . . ?
C2 C1 H1 118.0 . . ?
C3 C2 C1 117.8(3) . . ?
C3 C2 H2 121.1 . . ?
C1 C2 H2 121.1 . . ?
C4 C3 C2 119.6(3) . . ?
C4 C3 H3 120.2 . . ?
C2 C3 H3 120.2 . . ?
C3 C4 C5 119.2(3) . . ?
C3 C4 H4 120.4 . . ?
C5 C4 H4 120.4 . . ?
N1 C5 C4 121.7(3) . . ?
N1 C5 C6 116.1(3) . . ?
C4 C5 C6 122.2(3) . . ?
N2 C6 C7 121.8(4) . . ?
N2 C6 C5 116.4(3) . . ?
C7 C6 C5 121.6(4) . . ?
C8 C7 C6 118.9(4) . . ?
C8 C7 H7 120.5 . . ?
C6 C7 H7 120.5 . . ?
C9 C8 C7 119.1(4) . . ?
C9 C8 H8 120.4 . . ?
C7 C8 H8 120.4 . . ?
C8 C9 C10 119.3(4) . . ?
C8 C9 H9 120.4 . . ?
C10 C9 H9 120.4 . . ?
N2 C10 C9 121.9(4) . . ?
N2 C10 C11 116.6(3) . . ?
C9 C10 C11 121.5(4) . . ?
N3 C11 C10 120.2(3) . . ?
N3 C11 H11 119.9 . . ?
C10 C11 H11 119.9 . . ?
C25 C12 N3 108.5(4) . . ?
C25 C12 C13 111.6(6) . . ?
N3 C12 C13 109.7(4) . . ?
C25 C12 H12 109.0 . . ?
N3 C12 H12 109.0 . . ?
C13 C12 H12 109.0 . . ?
N4 C13 C12 108.6(4) . . ?
N4 C13 H13A 110.0 . . ?
C12 C13 H13A 110.0 . . ?
N4 C13 H13B 110.0 . . ?
C12 C13 H13B 110.0 . . ?
H13A C13 H13B 108.3 . . ?
N4 C14 C15 120.4(3) . . ?
N4 C14 H14 119.8 . . ?
C15 C14 H14 119.8 . . ?
N5 C15 C16 123.0(3) . . ?
N5 C15 C14 115.4(3) . . ?
C16 C15 C14 121.6(3) . . ?
C15 C16 C17 118.6(3) . . ?
C15 C16 H16 120.7 . . ?
C17 C16 H16 120.7 . . ?
C16 C17 C18 119.1(3) . . ?
C16 C17 H17 120.4 . . ?
C18 C17 H17 120.4 . . ?
C17 C18 C19 118.9(4) . . ?
C17 C18 H18 120.5 . . ?
C19 C18 H18 120.5 . . ?
N5 C19 C18 122.0(3) . . ?
N5 C19 C20 115.8(3) . . ?
C18 C19 C20 122.2(3) . . ?
N6 C20 C21 121.9(3) . . ?
N6 C20 C19 116.1(3) . . ?
C21 C20 C19 121.9(3) . . ?
C22 C21 C20 119.3(3) . . ?
C22 C21 H21 120.4 . . ?
C20 C21 H21 120.4 . . ?
C21 C22 C23 119.1(3) . . ?
C21 C22 H22 120.5 . . ?
C23 C22 H22 120.5 . . ?
C24 C23 C22 118.5(3) . . ?
C24 C23 H23 120.8 . . ?
C22 C23 H23 120.8 . . ?
N6 C24 C23 123.2(3) . . ?
N6 C24 H24 118.4 . . ?
C23 C24 H24 118.4 . . ?
C12 C25 H25A 109.5 . . ?
C12 C25 H25B 109.5 . . ?
H25A C25 H25B 109.5 . . ?
C12 C25 H25C 109.5 . . ?
H25A C25 H25C 109.5 . . ?
H25B C25 H25C 109.5 . . ?
C27 C26 H26A 109.5 . . ?
C27 C26 H26B 109.5 . . ?
H26A C26 H26B 109.5 . . ?
C27 C26 H26C 109.5 . . ?
H26A C26 H26C 109.5 . . ?
H26B C26 H26C 109.5 . . ?
N9 C27 C26 178.1(5) . . ?

loop_
_geom_bond_atom_site_label_1
_geom_bond_atom_site_label_2
_geom_bond_distance
_geom_bond_site_symmetry_2
_geom_bond_publ_flag
Pr1 O5 2.548(2) . ?
Pr1 O2 2.556(2) . ?
Pr1 O1 2.566(2) . ?
Pr1 O4 2.584(2) . ?
Pr1 N3 2.592(3) . ?
Pr1 N4 2.606(3) . ?
Pr1 N5 2.644(3) . ?
Pr1 N1 2.645(3) . ?
Pr1 N2 2.662(3) . ?
Pr1 N6 2.666(3) . ?
Pr1 N7 2.974(3) . ?
Pr1 N8 2.985(3) . ?
P1 F3 1.586(3) . ?
P1 F5 1.591(2) . ?
P1 F4 1.594(2) . ?
P1 F2 1.598(2) . ?
P1 F1 1.608(2) . ?
P1 F6 1.614(3) . ?
O1 N7 1.271(4) . ?
O2 N7 1.272(4) . ?
O3 N7 1.222(4) . ?
O4 N8 1.269(4) . ?
O5 N8 1.283(4) . ?
O6 N8 1.224(4) . ?
N1 C1 1.342(4) . ?
N1 C5 1.354(4) . ?
N2 C6 1.334(5) . ?
N2 C10 1.344(5) . ?
N3 C11 1.271(6) . ?
N3 C12 1.446(6) . ?
N4 C14 1.262(5) . ?
N4 C13 1.478(5) . ?
N5 C19 1.337(4) . ?
N5 C15 1.350(4) . ?
N6 C24 1.341(4) . ?
N6 C20 1.352(4) . ?
N9 C27 1.135(5) . ?
C1 C2 1.386(5) . ?
C1 H1 0.9500 . ?
C2 C3 1.383(5) . ?
C2 H2 0.9500 . ?
C3 C4 1.379(5) . ?
C3 H3 0.9500 . ?
C4 C5 1.399(5) . ?
C4 H4 0.9500 . ?
C5 C6 1.489(5) . ?
C6 C7 1.406(5) . ?
C7 C8 1.378(6) . ?
C7 H7 0.9500 . ?
C8 C9 1.367(7) . ?
C8 H8 0.9500 . ?
C9 C10 1.398(6) . ?
C9 H9 0.9500 . ?
C10 C11 1.460(7) . ?
C11 H11 0.9500 . ?
C12 C25 1.461(4) . ?
C12 C13 1.509(7) . ?
C12 H12 1.0000 . ?
C13 H13A 0.9900 . ?
C13 H13B 0.9900 . ?
C14 C15 1.468(5) . ?
C14 H14 0.9500 . ?
C15 C16 1.379(5) . ?
C16 C17 1.379(6) . ?
C16 H16 0.9500 . ?
C17 C18 1.388(5) . ?
C17 H17 0.9500 . ?
C18 C19 1.396(5) . ?
C18 H18 0.9500 . ?
C19 C20 1.487(4) . ?
C20 C21 1.389(5) . ?
C21 C22 1.378(5) . ?
C21 H21 0.9500 . ?
C22 C23 1.390(5) . ?
C22 H22 0.9500 . ?
C23 C24 1.380(4) . ?
C23 H23 0.9500 . ?
C24 H24 0.9500 . ?
C25 H25A 0.9800 . ?
C25 H25B 0.9800 . ?
C25 H25C 0.9800 . ?
C26 C27 1.450(6) . ?
C26 H26A 0.9800 . ?
C26 H26B 0.9800 . ?
C26 H26C 0.9800 . ?

loop_
_geom_torsion_atom_site_label_1
_geom_torsion_atom_site_label_2
_geom_torsion_atom_site_label_3
_geom_torsion_atom_site_label_4
_geom_torsion
_geom_torsion_site_symmetry_1
_geom_torsion_site_symmetry_2
_geom_torsion_site_symmetry_3
_geom_torsion_site_symmetry_4
_geom_torsion_publ_flag
Pr1 O1 N7 O3 166.3(3) . . . . ?
Pr1 O1 N7 O2 -12.2(3) . . . . ?
Pr1 O2 N7 O3 -166.2(3) . . . . ?
Pr1 O2 N7 O1 12.2(3) . . . . ?
Pr1 O4 N8 O6 171.2(3) . . . . ?
Pr1 O4 N8 O5 -8.5(3) . . . . ?
Pr1 O5 N8 O6 -171.1(3) . . . . ?
Pr1 O5 N8 O4 8.6(3) . . . . ?
C5 N1 C1 C2 -0.3(5) . . . . ?
Pr1 N1 C1 C2 -177.1(2) . . . . ?
N1 C1 C2 C3 0.4(5) . . . . ?
C1 C2 C3 C4 -0.4(5) . . . . ?
C2 C3 C4 C5 0.3(5) . . . . ?
C1 N1 C5 C4 0.2(5) . . . . ?
Pr1 N1 C5 C4 176.9(2) . . . . ?
C1 N1 C5 C6 -176.3(3) . . . . ?
Pr1 N1 C5 C6 0.4(4) . . . . ?
C3 C4 C5 N1 -0.2(5) . . . . ?
C3 C4 C5 C6 176.1(3) . . . . ?
C10 N2 C6 C7 -5.5(5) . . . . ?
Pr1 N2 C6 C7 170.2(3) . . . . ?
C10 N2 C6 C5 171.2(3) . . . . ?
Pr1 N2 C6 C5 -13.2(4) . . . . ?
N1 C5 C6 N2 8.2(4) . . . . ?
C4 C5 C6 N2 -168.3(3) . . . . ?
N1 C5 C6 C7 -175.2(3) . . . . ?
C4 C5 C6 C7 8.4(5) . . . . ?
N2 C6 C7 C8 4.8(5) . . . . ?
C5 C6 C7 C8 -171.7(3) . . . . ?
C6 C7 C8 C9 -0.6(6) . . . . ?
C7 C8 C9 C10 -2.6(6) . . . . ?
C6 N2 C10 C9 2.1(5) . . . . ?
Pr1 N2 C10 C9 -173.7(3) . . . . ?
C6 N2 C10 C11 -176.8(3) . . . . ?
Pr1 N2 C10 C11 7.4(4) . . . . ?
C8 C9 C10 N2 2.0(6) . . . . ?
C8 C9 C10 C11 -179.2(4) . . . . ?
C12 N3 C11 C10 171.2(4) . . . . ?
Pr1 N3 C11 C10 3.3(5) . . . . ?
N2 C10 C11 N3 -7.2(5) . . . . ?
C9 C10 C11 N3 173.9(4) . . . . ?
C11 N3 C12 C25 109.3(5) . . . . ?
Pr1 N3 C12 C25 -82.5(5) . . . . ?
C11 N3 C12 C13 -128.6(5) . . . . ?
Pr1 N3 C12 C13 39.7(6) . . . . ?
C14 N4 C13 C12 -146.5(4) . . . . ?
Pr1 N4 C13 C12 38.8(6) . . . . ?
C25 C12 C13 N4 71.7(6) . . . . ?
N3 C12 C13 N4 -48.6(6) . . . . ?
C13 N4 C14 C15 -180.0(4) . . . . ?
Pr1 N4 C14 C15 -5.3(5) . . . . ?
C19 N5 C15 C16 2.2(5) . . . . ?
Pr1 N5 C15 C16 -158.5(3) . . . . ?
C19 N5 C15 C14 -177.2(3) . . . . ?
Pr1 N5 C15 C14 22.1(4) . . . . ?
N4 C14 C15 N5 -11.6(5) . . . . ?
N4 C14 C15 C16 168.9(4) . . . . ?
N5 C15 C16 C17 0.9(5) . . . . ?
C14 C15 C16 C17 -179.7(3) . . . . ?
C15 C16 C17 C18 -2.5(5) . . . . ?
C16 C17 C18 C19 0.9(5) . . . . ?
C15 N5 C19 C18 -3.9(5) . . . . ?
Pr1 N5 C19 C18 156.0(3) . . . . ?
C15 N5 C19 C20 174.6(3) . . . . ?
Pr1 N5 C19 C20 -25.5(4) . . . . ?
C17 C18 C19 N5 2.4(5) . . . . ?
C17 C18 C19 C20 -176.0(3) . . . . ?
C24 N6 C20 C21 -0.6(5) . . . . ?
Pr1 N6 C20 C21 171.7(2) . . . . ?
C24 N6 C20 C19 -177.5(3) . . . . ?
Pr1 N6 C20 C19 -5.2(4) . . . . ?
N5 C19 C20 N6 19.7(4) . . . . ?
C18 C19 C20 N6 -161.9(3) . . . . ?
N5 C19 C20 C21 -157.1(3) . . . . ?
C18 C19 C20 C21 21.3(5) . . . . ?
N6 C20 C21 C22 -0.4(5) . . . . ?
C19 C20 C21 C22 176.3(3) . . . . ?
C20 C21 C22 C23 0.3(5) . . . . ?
C21 C22 C23 C24 0.7(5) . . . . ?
C20 N6 C24 C23 1.8(5) . . . . ?
Pr1 N6 C24 C23 -170.6(2) . . . . ?
C22 C23 C24 N6 -1.9(5) . . . . ?
